data_4036775
loop_
_publ_author_name
'Geng, Xin'
'Mague, Joel T.'
'Donahue, James P.'
'Pascal, Jr, Robert A'

_publ_section_title
;
 Hairpin Furans and Giant Biaryls.
;
_journal_issue 9
_journal_name_full 'The Journal of organic chemistry'
_journal_page_first 3838
_journal_page_last 3847
_journal_paper_doi 10.1021/acs.joc.6b00492
_journal_volume 81
_journal_year 2016
_chemical_formula_moiety 'C74 H42 O6, 4(C6 H6)'
_chemical_formula_sum 'C98 H66 O6'
_chemical_formula_weight 1339.50
_chemical_name_common 'Compound 21'
_chemical_name_systematic
;
 9,9'-bis(7,14-diphenyl-10-methoxynaphtho[2,3-k]fluoranthene-8,13-dione)
 tetra(benzene) solvate
;
_space_group_crystal_system monoclinic
_space_group_IT_number 14
_space_group_name_Hall '-P 2yn'
_space_group_name_H-M_alt 'P 1 21/n 1'
_atom_sites_solution_hydrogens geom
_atom_sites_solution_primary direct
_atom_sites_solution_secondary difmap
_audit_creation_method SHELXL-2014
_cell_angle_alpha 90
_cell_angle_beta 110.4220(10)
_cell_angle_gamma 90
_cell_formula_units_Z 4
_cell_length_a 17.3959(13)
_cell_length_b 20.6614(15)
_cell_length_c 20.8647(16)
_cell_measurement_reflns_used 9934
_cell_measurement_temperature 150(2)
_cell_measurement_theta_max 22.8635
_cell_measurement_theta_min 2.2296
_cell_volume 7027.9(9)
_computing_cell_refinement '<i>SAINT</i> (Bruker, 2013)'
_computing_data_collection '<i>APEX2</i> (Bruker, 2013)'
_computing_data_reduction '<i>SAINT</i> (Bruker, 2013)'
_computing_molecular_graphics '<i>DIAMOND</i> (Brandenburg & Putz, 2012)'
_computing_publication_material '<i>SHELXTL</i> (Bruker, 2013)'
_computing_structure_refinement '<i>SHELXL-2014</i> (Sheldrick, 2008)'
_computing_structure_solution '<i>SHELXT</i> (Bruker, 2013)'
_diffrn_ambient_temperature 150(2)
_diffrn_detector_area_resol_mean 8.3660
_diffrn_measured_fraction_theta_full 0.996
_diffrn_measured_fraction_theta_max 0.996
_diffrn_measurement_device_type 'Bruker Smart APEX CCD'
_diffrn_measurement_method '\f and \w scans'
_diffrn_radiation_monochromator graphite
_diffrn_radiation_type MoK\a
_diffrn_radiation_wavelength 0.71073
_diffrn_reflns_av_R_equivalents 0.1133
_diffrn_reflns_av_unetI/netI 0.1098
_diffrn_reflns_Laue_measured_fraction_full 0.996
_diffrn_reflns_Laue_measured_fraction_max 0.996
_diffrn_reflns_limit_h_max 23
_diffrn_reflns_limit_h_min -23
_diffrn_reflns_limit_k_max 27
_diffrn_reflns_limit_k_min -27
_diffrn_reflns_limit_l_max 27
_diffrn_reflns_limit_l_min -27
_diffrn_reflns_number 72097
_diffrn_reflns_point_group_measured_fraction_full 0.996
_diffrn_reflns_point_group_measured_fraction_max 0.996
_diffrn_reflns_theta_full 28.330
_diffrn_reflns_theta_max 28.334
_diffrn_reflns_theta_min 1.885
_diffrn_source 'fine-focus sealed tube'
_exptl_absorpt_coefficient_mu 0.078
_exptl_absorpt_correction_T_max 1.00
_exptl_absorpt_correction_T_min 0.70
_exptl_absorpt_correction_type multi-scan
_exptl_absorpt_process_details '<i>SADABS</i> (Bruker, 2013)'
_exptl_crystal_colour yellow
_exptl_crystal_density_diffrn 1.266
_exptl_crystal_density_method 'not measured'
_exptl_crystal_description block
_exptl_crystal_F_000 2808
_exptl_crystal_size_max 0.191
_exptl_crystal_size_mid 0.156
_exptl_crystal_size_min 0.070
_exptl_transmission_factor_max 0.971
_exptl_transmission_factor_min 0.686
_refine_diff_density_max 0.646
_refine_diff_density_min -0.441
_refine_diff_density_rms 0.053
_refine_ls_extinction_method none
_refine_ls_goodness_of_fit_ref 1.018
_refine_ls_hydrogen_treatment constr
_refine_ls_matrix_type full
_refine_ls_number_parameters 928
_refine_ls_number_reflns 17452
_refine_ls_number_restraints 144
_refine_ls_restrained_S_all 1.030
_refine_ls_R_factor_all 0.2008
_refine_ls_R_factor_gt 0.0872
_refine_ls_shift/su_max 0.001
_refine_ls_shift/su_mean 0.000
_refine_ls_structure_factor_coef Fsqd
_refine_ls_weighting_details 'w=1/[\s^2^(Fo^2^)+(0.0741P)^2^+5.8429P] where P=(Fo^2^+2Fc^2^)/3'
_refine_ls_weighting_scheme calc
_refine_ls_wR_factor_gt 0.1790
_refine_ls_wR_factor_ref 0.2425
_reflns_Friedel_coverage 0.000
_reflns_number_gt 7443
_reflns_number_total 17452
_reflns_threshold_expression 'I > 2\s(I)'
_cod_data_source_file jo6b00492_si_002.cif
_cod_data_source_block RAP089_0m_a
_cod_original_sg_symbol_H-M 'P 21/n'
_cod_database_code 4036775
_shelx_space_group_comment
;
The symmetry employed for this shelxl refinement is uniquely defined
by the following loop, which should always be used as a source of
symmetry information in preference to the above space-group names.
They are only intended as comments.
;
_shelx_estimated_absorpt_t_min 0.985
_shelx_estimated_absorpt_t_max 0.995
_shelxl_version_number 2014-3

loop_
_space_group_symop_operation_xyz
'x, y, z'
'-x+1/2, y+1/2, -z+1/2'
'-x, -y, -z'
'x-1/2, -y-1/2, z-1/2'

loop_
_atom_site_label
_atom_site_type_symbol
_atom_site_fract_x
_atom_site_fract_y
_atom_site_fract_z
_atom_site_U_iso_or_equiv
_atom_site_adp_type
_atom_site_occupancy
_atom_site_site_symmetry_order
_atom_site_calc_flag
_atom_site_refinement_flags_posn
_atom_site_refinement_flags_adp
_atom_site_refinement_flags_occupancy
_atom_site_disorder_assembly
_atom_site_disorder_group
O1 O 0.4748(2) 0.65934(13) 0.93534(14) 0.0718(10) Uani 1 1 d . . . . .
O2 O 0.42666(15) 0.60714(11) 0.67940(12) 0.0431(6) Uani 1 1 d . . . . .
O3 O 0.57634(17) 0.41126(12) 0.80760(13) 0.0514(7) Uani 1 1 d . . . . .
O4 O 0.37753(15) 0.44849(11) 0.73402(12) 0.0409(6) Uani 1 1 d . . . . .
O5 O 0.39101(19) 0.37067(13) 0.50415(14) 0.0580(8) Uani 1 1 d . . . . .
O6 O 0.61751(17) 0.57341(13) 0.71097(14) 0.0557(7) Uani 1 1 d . . . . .
C1 C 0.5226(2) 0.51481(15) 0.77503(18) 0.0358(8) Uani 1 1 d . . . . .
C2 C 0.5533(2) 0.46902(17) 0.8274(2) 0.0429(9) Uani 1 1 d . . . . .
C3 C 0.5576(2) 0.48146(17) 0.8937(2) 0.0477(10) Uani 1 1 d . . . . .
H3 H 0.5773 0.4492 0.9280 0.057 Uiso 1 1 calc R U . . .
C4 C 0.5332(2) 0.54107(18) 0.90995(19) 0.0491(10) Uani 1 1 d . . . . .
H4 H 0.5350 0.5495 0.9552 0.059 Uiso 1 1 calc R U . . .
C5 C 0.5061(2) 0.58823(16) 0.86027(18) 0.0418(9) Uani 1 1 d . . . . .
C6 C 0.4819(3) 0.65231(17) 0.87947(19) 0.0485(10) Uani 1 1 d . . . . .
C7 C 0.4677(2) 0.70682(16) 0.82925(19) 0.0421(9) Uani 1 1 d . . . . .
C8 C 0.4656(2) 0.77101(17) 0.85179(19) 0.0423(9) Uani 1 1 d . . . . .
C9 C 0.4502(2) 0.81987(17) 0.80305(19) 0.0426(9) Uani 1 1 d . . . . .
C10 C 0.4431(2) 0.89073(17) 0.8100(2) 0.0468(10) Uani 1 1 d . . . . .
C11 C 0.4433(3) 0.93225(18) 0.8616(2) 0.0559(11) Uani 1 1 d . . . . .
H11 H 0.4521 0.9166 0.9064 0.067 Uiso 1 1 calc R U . . .
C12 C 0.4298(3) 0.9992(2) 0.8461(3) 0.0647(13) Uani 1 1 d . . . . .
H12 H 0.4284 1.0279 0.8813 0.078 Uiso 1 1 calc R U . . .
C13 C 0.4190(3) 1.02384(19) 0.7832(3) 0.0624(12) Uani 1 1 d . . . . .
H13 H 0.4110 1.0691 0.7754 0.075 Uiso 1 1 calc R U . . .
C14 C 0.4194(3) 0.98289(18) 0.7292(2) 0.0538(11) Uani 1 1 d . . . . .
C15 C 0.4102(3) 1.0003(2) 0.6619(3) 0.0640(12) Uani 1 1 d . . . . .
H15 H 0.4034 1.0446 0.6488 0.077 Uiso 1 1 calc R U . . .
C16 C 0.4110(3) 0.9540(2) 0.6147(2) 0.0619(12) Uani 1 1 d . . . . .
H16 H 0.4050 0.9674 0.5696 0.074 Uiso 1 1 calc R U . . .
C17 C 0.4205(3) 0.88711(19) 0.6309(2) 0.0553(11) Uani 1 1 d . . . . .
H17 H 0.4210 0.8561 0.5974 0.066 Uiso 1 1 calc R U . . .
C18 C 0.4290(2) 0.86825(17) 0.6964(2) 0.0462(9) Uani 1 1 d . . . . .
C19 C 0.4386(2) 0.80635(16) 0.7335(2) 0.0425(9) Uani 1 1 d . . . . .
C20 C 0.4389(2) 0.74253(16) 0.71088(18) 0.0387(8) Uani 1 1 d . . . . .
C21 C 0.4551(2) 0.69277(16) 0.76009(18) 0.0385(8) Uani 1 1 d . . . . .
C22 C 0.4582(2) 0.62372(16) 0.73897(18) 0.0366(8) Uani 1 1 d . . . . .
C23 C 0.4989(2) 0.57526(16) 0.79246(18) 0.0358(8) Uani 1 1 d . . . . .
C24 C 0.4305(2) 0.91663(17) 0.7449(2) 0.0469(10) Uani 1 1 d . . . . .
C25 C 0.4846(3) 0.79064(17) 0.9244(2) 0.0462(10) Uani 1 1 d . . . . .
C26 C 0.4266(3) 0.7921(2) 0.9546(2) 0.0629(12) Uani 1 1 d . . . . .
H26 H 0.3727 0.7768 0.9304 0.075 Uiso 1 1 calc R U . . .
C27 C 0.4462(4) 0.8160(2) 1.0211(3) 0.0789(15) Uani 1 1 d . . . . .
H27 H 0.4058 0.8171 1.0421 0.095 Uiso 1 1 calc R U . . .
C28 C 0.5246(4) 0.8379(2) 1.0561(2) 0.0751(15) Uani 1 1 d . . . . .
H28 H 0.5383 0.8537 1.1015 0.090 Uiso 1 1 calc R U . . .
C29 C 0.5826(3) 0.8371(2) 1.0258(2) 0.0659(13) Uani 1 1 d . . . . .
H29 H 0.6363 0.8527 1.0498 0.079 Uiso 1 1 calc R U . . .
C30 C 0.5629(3) 0.81358(18) 0.9604(2) 0.0562(11) Uani 1 1 d . . . . .
H30 H 0.6034 0.8130 0.9395 0.067 Uiso 1 1 calc R U . . .
C31 C 0.4218(3) 0.73058(16) 0.63666(19) 0.0437(9) Uani 1 1 d . . . . .
C32 C 0.3420(3) 0.73467(18) 0.5905(2) 0.0493(10) Uani 1 1 d . . . . .
H32 H 0.2988 0.7453 0.6067 0.059 Uiso 1 1 calc R U . . .
C33 C 0.3245(3) 0.7237(2) 0.5221(2) 0.0663(13) Uani 1 1 d . . . . .
H33 H 0.2695 0.7263 0.4912 0.080 Uiso 1 1 calc R U . . .
C34 C 0.3873(4) 0.7090(2) 0.4983(3) 0.0756(16) Uani 1 1 d . . . . .
H34 H 0.3756 0.7007 0.4511 0.091 Uiso 1 1 calc R U . . .
C35 C 0.4672(4) 0.7062(2) 0.5434(3) 0.0751(15) Uani 1 1 d . . . . .
H35 H 0.5105 0.6968 0.5271 0.090 Uiso 1 1 calc R U . . .
C36 C 0.4840(3) 0.71702(19) 0.6121(2) 0.0582(11) Uani 1 1 d . . . . .
H36 H 0.5390 0.7151 0.6429 0.070 Uiso 1 1 calc R U . . .
C37 C 0.6226(3) 0.36739(19) 0.8599(2) 0.0625(12) Uani 1 1 d . . . . .
H37A H 0.6728 0.3888 0.8893 0.094 Uiso 1 1 calc R U . . .
H37B H 0.6370 0.3291 0.8388 0.094 Uiso 1 1 calc R U . . .
H37C H 0.5896 0.3543 0.8874 0.094 Uiso 1 1 calc R U . . .
C38 C 0.5171(2) 0.49631(15) 0.70452(18) 0.0359(8) Uani 1 1 d . . . . .
C39 C 0.5687(2) 0.52535(17) 0.6740(2) 0.0424(9) Uani 1 1 d . . . . .
C40 C 0.5678(2) 0.50560(18) 0.6102(2) 0.0476(10) Uani 1 1 d . . . . .
H40 H 0.6028 0.5259 0.5900 0.057 Uiso 1 1 calc R U . . .
C41 C 0.5160(2) 0.45648(17) 0.5761(2) 0.0426(9) Uani 1 1 d . . . . .
H41 H 0.5158 0.4428 0.5325 0.051 Uiso 1 1 calc R U . . .
C42 C 0.4643(2) 0.42688(15) 0.60482(18) 0.0358(8) Uani 1 1 d . . . . .
C43 C 0.4055(2) 0.37658(16) 0.56557(19) 0.0394(9) Uani 1 1 d . . . . .
C44 C 0.3682(2) 0.33343(15) 0.60429(17) 0.0356(8) Uani 1 1 d . . . . .
C45 C 0.3345(2) 0.27256(16) 0.57741(18) 0.0380(8) Uani 1 1 d . . . . .
C46 C 0.3054(2) 0.23370(16) 0.61810(18) 0.0370(8) Uani 1 1 d . . . . .
C47 C 0.2683(2) 0.16772(17) 0.60654(18) 0.0423(9) Uani 1 1 d . . . . .
C48 C 0.2471(3) 0.12350(18) 0.5538(2) 0.0515(10) Uani 1 1 d . . . . .
H48 H 0.2551 0.1330 0.5121 0.062 Uiso 1 1 calc R U . . .
C49 C 0.2128(3) 0.06320(19) 0.5633(2) 0.0580(12) Uani 1 1 d . . . . .
H49 H 0.1978 0.0327 0.5269 0.070 Uiso 1 1 calc R U . . .
C50 C 0.2007(2) 0.04769(18) 0.6228(2) 0.0523(11) Uani 1 1 d . . . . .
H50 H 0.1775 0.0070 0.6270 0.063 Uiso 1 1 calc R U . . .
C51 C 0.2225(2) 0.09160(17) 0.6781(2) 0.0449(9) Uani 1 1 d . . . . .
C52 C 0.2165(2) 0.08189(18) 0.7432(2) 0.0508(10) Uani 1 1 d . . . . .
H52 H 0.1953 0.0423 0.7533 0.061 Uiso 1 1 calc R U . . .
C53 C 0.2412(2) 0.12959(18) 0.7920(2) 0.0485(10) Uani 1 1 d . . . . .
H53 H 0.2369 0.1220 0.8355 0.058 Uiso 1 1 calc R U . . .
C54 C 0.2729(2) 0.18969(17) 0.7797(2) 0.0429(9) Uani 1 1 d . . . . .
H54 H 0.2895 0.2220 0.8143 0.051 Uiso 1 1 calc R U . . .
C55 C 0.2790(2) 0.19998(16) 0.71679(18) 0.0379(8) Uani 1 1 d . . . . .
C56 C 0.3099(2) 0.25312(16) 0.68478(18) 0.0360(8) Uani 1 1 d . . . . .
C57 C 0.3405(2) 0.31420(15) 0.71054(17) 0.0340(8) Uani 1 1 d . . . . .
C58 C 0.3698(2) 0.35330(15) 0.66936(17) 0.0331(8) Uani 1 1 d . . . . .
C59 C 0.4031(2) 0.41904(15) 0.69483(17) 0.0335(8) Uani 1 1 d . . . . .
C60 C 0.4643(2) 0.44736(15) 0.66844(17) 0.0330(8) Uani 1 1 d . . . . .
C61 C 0.2550(2) 0.15102(16) 0.66720(18) 0.0393(8) Uani 1 1 d . . . . .
C62 C 0.3321(3) 0.24780(18) 0.5097(2) 0.0458(9) Uani 1 1 d . . . . .
C67 C 0.3870(3) 0.2009(2) 0.5078(2) 0.0627(12) Uani 1 1 d . . . . .
H67 H 0.4264 0.1851 0.5490 0.075 Uiso 1 1 calc R U . . .
C66 C 0.3844(4) 0.1761(3) 0.4434(3) 0.0862(18) Uani 1 1 d . . . . .
H66 H 0.4218 0.1436 0.4411 0.103 Uiso 1 1 calc R U . . .
C65 C 0.3267(4) 0.2000(3) 0.3844(3) 0.0843(19) Uani 1 1 d . . . . .
H65 H 0.3251 0.1840 0.3412 0.101 Uiso 1 1 calc R U . . .
C64 C 0.2726(4) 0.2455(3) 0.3871(2) 0.0771(16) Uani 1 1 d . . . . .
H64 H 0.2329 0.2610 0.3461 0.093 Uiso 1 1 calc R U . . .
C63 C 0.2746(3) 0.2697(2) 0.4489(2) 0.0570(12) Uani 1 1 d . . . . .
H63 H 0.2361 0.3018 0.4501 0.068 Uiso 1 1 calc R U . . .
C68 C 0.3453(2) 0.33208(15) 0.78137(18) 0.0356(8) Uani 1 1 d . . . . .
C73 C 0.4158(3) 0.31849(18) 0.83584(19) 0.0479(10) Uani 1 1 d . . . . .
H73 H 0.4615 0.3002 0.8276 0.057 Uiso 1 1 calc R U . . .
C72 C 0.4210(3) 0.3311(2) 0.9028(2) 0.0551(11) Uani 1 1 d . . . . .
H72 H 0.4699 0.3216 0.9399 0.066 Uiso 1 1 calc R U . . .
C71 C 0.3550(3) 0.35707(19) 0.9143(2) 0.0552(11) Uani 1 1 d . . . . .
H71 H 0.3580 0.3656 0.9599 0.066 Uiso 1 1 calc R U . . .
C70 C 0.2840(3) 0.3711(2) 0.8606(2) 0.0550(11) Uani 1 1 d . . . . .
H70 H 0.2383 0.3892 0.8692 0.066 Uiso 1 1 calc R U . . .
C69 C 0.2795(2) 0.35880(17) 0.7942(2) 0.0455(9) Uani 1 1 d . . . . .
H69 H 0.2307 0.3688 0.7571 0.055 Uiso 1 1 calc R U . . .
C74 C 0.6701(3) 0.6053(2) 0.6810(3) 0.0767(15) Uani 1 1 d . . . . .
H74A H 0.7090 0.5740 0.6745 0.115 Uiso 1 1 calc R U . . .
H74B H 0.7002 0.6401 0.7114 0.115 Uiso 1 1 calc R U . . .
H74C H 0.6368 0.6237 0.6367 0.115 Uiso 1 1 calc R U . . .
C75 C 0.7317(10) 0.4015(6) 0.7260(6) 0.069(2) Uani 0.422(13) 1 d G U P A 1
H75 H 0.7048 0.4376 0.7370 0.082 Uiso 0.422(13) 1 calc R U P A 1
C76 C 0.8133(10) 0.4065(5) 0.7309(8) 0.093(3) Uani 0.422(13) 1 d G U P A 1
H76 H 0.8421 0.4460 0.7452 0.111 Uiso 0.422(13) 1 calc R U P A 1
C77 C 0.8526(5) 0.3537(9) 0.7148(9) 0.085(2) Uani 0.422(13) 1 d G U P A 1
H77 H 0.9084 0.3571 0.7182 0.102 Uiso 0.422(13) 1 calc R U P A 1
C78 C 0.8105(10) 0.2959(6) 0.6939(9) 0.084(2) Uani 0.422(13) 1 d G U P A 1
H78 H 0.8374 0.2598 0.6829 0.101 Uiso 0.422(13) 1 calc R U P A 1
C79 C 0.7289(10) 0.2909(6) 0.6890(7) 0.098(3) Uani 0.422(13) 1 d G U P A 1
H79 H 0.7001 0.2513 0.6747 0.117 Uiso 0.422(13) 1 calc R U P A 1
C80 C 0.6896(5) 0.3437(10) 0.7051(6) 0.077(2) Uani 0.422(13) 1 d G U P A 1
H80 H 0.6338 0.3402 0.7017 0.093 Uiso 0.422(13) 1 calc R U P A 1
C75A C 0.7052(6) 0.3786(6) 0.7157(5) 0.069(2) Uani 0.578(13) 1 d G U P A 2
H75A H 0.6613 0.4029 0.7208 0.082 Uiso 0.578(13) 1 calc R U P A 2
C76A C 0.7804(8) 0.4082(3) 0.7262(6) 0.093(3) Uani 0.578(13) 1 d G U P A 2
H76A H 0.7878 0.4527 0.7384 0.111 Uiso 0.578(13) 1 calc R U P A 2
C77A C 0.8446(5) 0.3727(5) 0.7188(6) 0.085(2) Uani 0.578(13) 1 d G U P A 2
H77A H 0.8960 0.3930 0.7259 0.102 Uiso 0.578(13) 1 calc R U P A 2
C78A C 0.8337(6) 0.3077(5) 0.7009(7) 0.084(2) Uani 0.578(13) 1 d G U P A 2
H78A H 0.8777 0.2834 0.6958 0.101 Uiso 0.578(13) 1 calc R U P A 2
C79A C 0.7586(8) 0.2781(3) 0.6904(5) 0.098(3) Uani 0.578(13) 1 d G U P A 2
H79A H 0.7511 0.2336 0.6782 0.117 Uiso 0.578(13) 1 calc R U P A 2
C80A C 0.6943(4) 0.3136(6) 0.6979(5) 0.077(2) Uani 0.578(13) 1 d G U P A 2
H80A H 0.6429 0.2934 0.6907 0.093 Uiso 0.578(13) 1 calc R U P A 2
C81 C 0.6166(4) 0.1149(3) 0.5523(3) 0.0923(18) Uani 1 1 d . . . . .
H81 H 0.5855 0.1519 0.5313 0.111 Uiso 1 1 calc R U . . .
C82 C 0.7015(4) 0.1162(3) 0.5716(3) 0.0870(16) Uani 1 1 d . . . . .
H82 H 0.7287 0.1528 0.5618 0.104 Uiso 1 1 calc R U . . .
C83 C 0.7446(4) 0.0643(4) 0.6047(4) 0.115(2) Uani 1 1 d . . . . .
H83 H 0.8028 0.0665 0.6218 0.138 Uiso 1 1 calc R U . . .
C84 C 0.7078(6) 0.0093(4) 0.6141(5) 0.148(4) Uani 1 1 d . . . . .
H84 H 0.7393 -0.0280 0.6335 0.177 Uiso 1 1 calc R U . . .
C85 C 0.6250(7) 0.0085(3) 0.5954(5) 0.145(3) Uani 1 1 d . . . . .
H85 H 0.5989 -0.0290 0.6045 0.174 Uiso 1 1 calc R U . . .
C86 C 0.5771(5) 0.0610(4) 0.5632(4) 0.120(2) Uani 1 1 d . . . . .
H86 H 0.5189 0.0596 0.5494 0.145 Uiso 1 1 calc R U . . .
C87 C 0.5256(4) 0.1826(3) 0.7889(3) 0.128(3) Uani 0.778 1 d G U P B 1
H87 H 0.4951 0.2024 0.8134 0.154 Uiso 0.778 1 calc R U P B 1
C88 C 0.5222(4) 0.2076(3) 0.7261(3) 0.115(3) Uani 0.778 1 d G U P B 1
H88 H 0.4894 0.2445 0.7078 0.138 Uiso 0.778 1 calc R U P B 1
C89 C 0.5670(4) 0.1786(3) 0.6902(3) 0.127(3) Uani 0.778 1 d G U P B 1
H89 H 0.5646 0.1957 0.6473 0.152 Uiso 0.778 1 calc R U P B 1
C90 C 0.6151(4) 0.1246(3) 0.7171(3) 0.119(3) Uani 0.778 1 d G U P B 1
H90 H 0.6456 0.1048 0.6925 0.143 Uiso 0.778 1 calc R U P B 1
C91 C 0.6185(3) 0.0996(2) 0.7799(3) 0.108(3) Uani 0.778 1 d G U P B 1
H91 H 0.6514 0.0627 0.7982 0.130 Uiso 0.778 1 calc R U P B 1
C92 C 0.5738(4) 0.1286(3) 0.8158(3) 0.103(2) Uani 0.778 1 d G U P B 1
H92 H 0.5761 0.1115 0.8587 0.124 Uiso 0.778 1 calc R U P B 1
C87A C 0.5465(14) 0.2078(9) 0.7530(12) 0.128(3) Uani 0.222 1 d G U P C 2
H87A H 0.5259 0.2503 0.7408 0.154 Uiso 0.222 1 calc R U P C 2
C88A C 0.5315(13) 0.1602(12) 0.7030(9) 0.115(3) Uani 0.222 1 d G U P C 2
H88A H 0.5006 0.1702 0.6567 0.138 Uiso 0.222 1 calc R U P C 2
C89A C 0.5618(14) 0.0979(11) 0.7208(10) 0.127(3) Uani 0.222 1 d G U P C 2
H89A H 0.5515 0.0654 0.6867 0.152 Uiso 0.222 1 calc R U P C 2
C90A C 0.6071(14) 0.0833(9) 0.7886(12) 0.119(3) Uani 0.222 1 d G U P C 2
H90A H 0.6277 0.0408 0.8007 0.143 Uiso 0.222 1 calc R U P C 2
C91A C 0.6221(12) 0.1309(11) 0.8385(9) 0.108(3) Uani 0.222 1 d G U P C 2
H91A H 0.6530 0.1209 0.8848 0.130 Uiso 0.222 1 calc R U P C 2
C92A C 0.5918(13) 0.1932(9) 0.8207(11) 0.103(2) Uani 0.222 1 d G U P C 2
H92A H 0.6021 0.2257 0.8549 0.124 Uiso 0.222 1 calc R U P C 2
C93 C 0.2740(3) 0.5160(2) 0.5690(2) 0.0615(12) Uani 1 1 d . . . . .
H93 H 0.3091 0.5146 0.6156 0.074 Uiso 1 1 calc R U . . .
C94 C 0.2941(3) 0.5530(2) 0.5236(3) 0.0646(12) Uani 1 1 d . . . . .
H94 H 0.3436 0.5772 0.5387 0.077 Uiso 1 1 calc R U . . .
C95 C 0.2447(4) 0.5561(2) 0.4568(3) 0.0757(14) Uani 1 1 d . . . . .
H95 H 0.2600 0.5816 0.4253 0.091 Uiso 1 1 calc R U . . .
C96 C 0.1725(4) 0.5221(3) 0.4354(3) 0.100(2) Uani 1 1 d . . . . .
H96 H 0.1368 0.5247 0.3891 0.120 Uiso 1 1 calc R U . . .
C97 C 0.1522(4) 0.4844(3) 0.4810(4) 0.112(2) Uani 1 1 d . . . . .
H97 H 0.1023 0.4606 0.4664 0.135 Uiso 1 1 calc R U . . .
C98 C 0.2040(4) 0.4811(3) 0.5479(3) 0.0853(17) Uani 1 1 d . . . . .
H98 H 0.1906 0.4541 0.5794 0.102 Uiso 1 1 calc R U . . .

loop_
_atom_site_aniso_label
_atom_site_aniso_U_11
_atom_site_aniso_U_22
_atom_site_aniso_U_33
_atom_site_aniso_U_23
_atom_site_aniso_U_13
_atom_site_aniso_U_12
O1 0.130(3) 0.0425(16) 0.0371(17) -0.0057(13) 0.0217(17) 0.0085(17)
O2 0.0553(17) 0.0330(13) 0.0353(14) -0.0036(11) 0.0086(12) 0.0008(11)
O3 0.0618(18) 0.0333(13) 0.0559(17) 0.0042(12) 0.0164(14) 0.0133(12)
O4 0.0520(16) 0.0299(12) 0.0467(15) -0.0062(11) 0.0244(13) 0.0016(11)
O5 0.092(2) 0.0478(16) 0.0419(17) -0.0098(13) 0.0331(15) -0.0220(15)
O6 0.0557(18) 0.0514(16) 0.0614(18) -0.0090(14) 0.0224(15) -0.0229(14)
C1 0.034(2) 0.0289(17) 0.042(2) -0.0023(15) 0.0092(16) -0.0017(14)
C2 0.044(2) 0.0308(18) 0.050(2) -0.0036(17) 0.0118(18) -0.0006(16)
C3 0.056(3) 0.034(2) 0.042(2) 0.0025(17) 0.0041(19) 0.0007(17)
C4 0.064(3) 0.041(2) 0.035(2) -0.0058(17) 0.0083(19) -0.0016(19)
C5 0.052(2) 0.0299(18) 0.039(2) -0.0028(16) 0.0091(17) -0.0037(16)
C6 0.066(3) 0.036(2) 0.034(2) -0.0077(17) 0.0053(19) -0.0006(18)
C7 0.050(2) 0.0300(18) 0.040(2) -0.0057(16) 0.0081(18) 0.0000(16)
C8 0.048(2) 0.0309(18) 0.043(2) -0.0072(16) 0.0090(18) -0.0012(16)
C9 0.047(2) 0.0311(18) 0.046(2) -0.0055(17) 0.0117(18) -0.0017(16)
C10 0.044(2) 0.0314(19) 0.060(3) -0.0074(18) 0.0116(19) -0.0031(16)
C11 0.061(3) 0.034(2) 0.068(3) -0.011(2) 0.015(2) 0.0038(18)
C12 0.072(3) 0.036(2) 0.076(3) -0.015(2) 0.012(3) 0.005(2)
C13 0.074(3) 0.028(2) 0.077(3) -0.008(2) 0.016(3) 0.000(2)
C14 0.050(3) 0.036(2) 0.070(3) 0.001(2) 0.014(2) -0.0008(18)
C15 0.072(3) 0.034(2) 0.084(4) 0.004(2) 0.025(3) -0.003(2)
C16 0.077(3) 0.042(2) 0.070(3) 0.013(2) 0.030(3) -0.003(2)
C17 0.063(3) 0.038(2) 0.067(3) 0.001(2) 0.025(2) -0.0041(19)
C18 0.051(2) 0.0350(19) 0.052(2) 0.0006(18) 0.0181(19) -0.0021(17)
C19 0.045(2) 0.0313(18) 0.050(2) -0.0005(17) 0.0142(18) -0.0026(16)
C20 0.042(2) 0.0311(18) 0.041(2) -0.0023(16) 0.0127(17) -0.0039(15)
C21 0.046(2) 0.0279(17) 0.038(2) -0.0055(15) 0.0098(17) -0.0006(15)
C22 0.041(2) 0.0318(18) 0.034(2) -0.0034(15) 0.0097(16) -0.0026(15)
C23 0.036(2) 0.0307(17) 0.036(2) -0.0035(15) 0.0071(15) -0.0023(15)
C24 0.049(2) 0.0298(18) 0.059(3) -0.0010(18) 0.015(2) -0.0039(16)
C25 0.059(3) 0.0299(18) 0.045(2) -0.0091(17) 0.012(2) 0.0003(17)
C26 0.071(3) 0.055(3) 0.062(3) -0.019(2) 0.023(3) -0.002(2)
C27 0.114(5) 0.057(3) 0.078(4) -0.016(3) 0.051(3) -0.002(3)
C28 0.120(5) 0.044(2) 0.050(3) -0.014(2) 0.016(3) -0.009(3)
C29 0.083(4) 0.047(2) 0.056(3) -0.009(2) 0.010(3) -0.005(2)
C30 0.071(3) 0.039(2) 0.046(2) -0.0095(19) 0.006(2) 0.000(2)
C31 0.059(3) 0.0285(18) 0.044(2) 0.0017(16) 0.018(2) -0.0051(17)
C32 0.067(3) 0.037(2) 0.042(2) 0.0021(17) 0.016(2) -0.0032(19)
C33 0.092(4) 0.054(3) 0.047(3) 0.004(2) 0.016(3) -0.014(2)
C34 0.131(5) 0.055(3) 0.046(3) -0.009(2) 0.037(3) -0.026(3)
C35 0.119(5) 0.059(3) 0.073(4) -0.005(3) 0.066(4) -0.007(3)
C36 0.070(3) 0.049(2) 0.064(3) 0.002(2) 0.034(2) -0.003(2)
C37 0.069(3) 0.039(2) 0.071(3) 0.014(2) 0.014(2) 0.021(2)
C38 0.038(2) 0.0260(16) 0.042(2) -0.0022(15) 0.0129(16) 0.0011(14)
C39 0.041(2) 0.0335(19) 0.051(2) -0.0019(17) 0.0136(18) -0.0062(16)
C40 0.051(3) 0.042(2) 0.055(3) 0.0010(19) 0.025(2) -0.0051(18)
C41 0.048(2) 0.0372(19) 0.047(2) -0.0029(17) 0.0229(19) -0.0015(17)
C42 0.042(2) 0.0257(16) 0.042(2) -0.0002(15) 0.0181(17) 0.0009(14)
C43 0.055(2) 0.0289(17) 0.040(2) -0.0024(16) 0.0232(18) -0.0017(16)
C44 0.041(2) 0.0279(17) 0.037(2) -0.0016(15) 0.0130(16) -0.0012(15)
C45 0.048(2) 0.0317(18) 0.035(2) -0.0026(15) 0.0145(17) -0.0055(16)
C46 0.044(2) 0.0309(18) 0.035(2) -0.0030(15) 0.0124(16) -0.0048(15)
C47 0.050(2) 0.0330(19) 0.039(2) -0.0043(16) 0.0104(18) -0.0075(16)
C48 0.063(3) 0.040(2) 0.044(2) -0.0080(18) 0.011(2) -0.0119(19)
C49 0.068(3) 0.038(2) 0.057(3) -0.014(2) 0.008(2) -0.015(2)
C50 0.056(3) 0.0298(19) 0.063(3) -0.0011(19) 0.011(2) -0.0134(17)
C51 0.045(2) 0.0321(19) 0.056(3) -0.0056(17) 0.0154(19) -0.0106(16)
C52 0.049(3) 0.037(2) 0.068(3) 0.007(2) 0.022(2) -0.0068(18)
C53 0.051(3) 0.043(2) 0.053(2) 0.0071(19) 0.020(2) -0.0037(18)
C54 0.047(2) 0.0342(19) 0.049(2) 0.0000(17) 0.0188(19) -0.0058(16)
C55 0.044(2) 0.0313(18) 0.038(2) -0.0009(15) 0.0134(17) -0.0055(15)
C56 0.041(2) 0.0304(17) 0.036(2) -0.0015(15) 0.0128(16) -0.0035(15)
C57 0.038(2) 0.0273(16) 0.036(2) -0.0021(14) 0.0131(16) -0.0010(14)
C58 0.039(2) 0.0278(17) 0.0331(19) -0.0038(14) 0.0133(15) -0.0020(14)
C59 0.041(2) 0.0259(16) 0.0327(19) -0.0023(14) 0.0114(16) 0.0013(14)
C60 0.037(2) 0.0257(16) 0.037(2) -0.0015(14) 0.0137(16) 0.0016(14)
C61 0.043(2) 0.0312(18) 0.041(2) -0.0009(16) 0.0106(17) -0.0052(15)
C62 0.059(3) 0.039(2) 0.042(2) -0.0105(17) 0.020(2) -0.0152(18)
C67 0.074(3) 0.056(3) 0.065(3) -0.024(2) 0.032(2) -0.015(2)
C66 0.098(4) 0.081(4) 0.097(4) -0.050(3) 0.056(4) -0.034(3)
C65 0.107(5) 0.100(4) 0.061(4) -0.040(3) 0.048(4) -0.064(4)
C64 0.096(4) 0.086(4) 0.048(3) -0.014(3) 0.024(3) -0.050(3)
C63 0.077(3) 0.054(2) 0.038(2) -0.005(2) 0.017(2) -0.026(2)
C68 0.045(2) 0.0265(16) 0.037(2) -0.0026(15) 0.0171(17) -0.0025(15)
C73 0.054(3) 0.048(2) 0.040(2) -0.0004(18) 0.0145(19) 0.0037(19)
C72 0.069(3) 0.055(3) 0.037(2) -0.0045(19) 0.013(2) 0.004(2)
C71 0.079(3) 0.048(2) 0.043(2) -0.0070(19) 0.026(2) -0.014(2)
C70 0.065(3) 0.052(2) 0.058(3) -0.017(2) 0.035(2) -0.007(2)
C69 0.051(2) 0.043(2) 0.044(2) -0.0074(18) 0.0183(19) -0.0027(18)
C74 0.083(4) 0.067(3) 0.092(4) -0.017(3) 0.045(3) -0.041(3)
C75 0.066(4) 0.079(5) 0.065(3) 0.020(4) 0.029(3) 0.006(4)
C76 0.094(6) 0.104(4) 0.093(4) 0.035(3) 0.048(4) 0.017(4)
C77 0.078(4) 0.102(5) 0.086(4) 0.029(4) 0.041(3) 0.024(4)
C78 0.080(5) 0.108(5) 0.068(4) 0.003(3) 0.029(4) 0.010(4)
C79 0.092(6) 0.123(5) 0.076(4) -0.019(4) 0.029(4) 0.018(4)
C80 0.078(4) 0.087(5) 0.060(3) -0.009(4) 0.015(3) 0.027(4)
C75A 0.066(4) 0.079(5) 0.065(3) 0.020(4) 0.029(3) 0.006(4)
C76A 0.094(6) 0.104(4) 0.093(4) 0.035(3) 0.048(4) 0.017(4)
C77A 0.078(4) 0.102(5) 0.086(4) 0.029(4) 0.041(3) 0.024(4)
C78A 0.080(5) 0.108(5) 0.068(4) 0.003(3) 0.029(4) 0.010(4)
C79A 0.092(6) 0.123(5) 0.076(4) -0.019(4) 0.029(4) 0.018(4)
C80A 0.078(4) 0.087(5) 0.060(3) -0.009(4) 0.015(3) 0.027(4)
C81 0.109(5) 0.079(4) 0.084(4) 0.011(3) 0.027(4) 0.004(4)
C82 0.094(5) 0.073(4) 0.092(4) 0.009(3) 0.030(4) 0.000(3)
C83 0.099(5) 0.110(5) 0.142(6) 0.036(5) 0.050(5) 0.040(4)
C84 0.153(8) 0.091(5) 0.231(10) 0.078(6) 0.108(8) 0.066(6)
C85 0.236(11) 0.048(4) 0.187(9) -0.001(5) 0.119(9) -0.011(5)
C86 0.130(6) 0.095(5) 0.130(6) -0.005(5) 0.038(5) -0.028(5)
C87 0.145(5) 0.111(5) 0.153(5) 0.006(4) 0.082(4) 0.012(4)
C88 0.121(5) 0.115(5) 0.107(5) -0.006(4) 0.036(4) 0.047(4)
C89 0.126(5) 0.143(5) 0.115(5) -0.006(4) 0.047(4) 0.008(4)
C90 0.114(5) 0.145(5) 0.103(5) -0.003(4) 0.045(4) 0.029(4)
C91 0.084(4) 0.110(5) 0.133(5) -0.006(4) 0.040(4) 0.007(4)
C92 0.116(5) 0.083(4) 0.112(4) -0.006(4) 0.040(4) -0.005(4)
C87A 0.145(5) 0.111(5) 0.153(5) 0.006(4) 0.082(4) 0.012(4)
C88A 0.121(5) 0.115(5) 0.107(5) -0.006(4) 0.036(4) 0.047(4)
C89A 0.126(5) 0.143(5) 0.115(5) -0.006(4) 0.047(4) 0.008(4)
C90A 0.114(5) 0.145(5) 0.103(5) -0.003(4) 0.045(4) 0.029(4)
C91A 0.084(4) 0.110(5) 0.133(5) -0.006(4) 0.040(4) 0.007(4)
C92A 0.116(5) 0.083(4) 0.112(4) -0.006(4) 0.040(4) -0.005(4)
C93 0.067(3) 0.060(3) 0.053(3) 0.002(2) 0.015(2) 0.022(2)
C94 0.061(3) 0.054(3) 0.072(3) 0.003(2) 0.015(3) 0.002(2)
C95 0.099(4) 0.070(3) 0.055(3) 0.008(3) 0.024(3) -0.012(3)
C96 0.122(5) 0.091(4) 0.055(3) 0.004(3) -0.011(3) -0.028(4)
C97 0.093(5) 0.101(5) 0.112(5) 0.016(4) -0.003(4) -0.044(4)
C98 0.085(4) 0.090(4) 0.090(4) 0.034(3) 0.041(4) 0.000(3)

loop_
_atom_type_symbol
_atom_type_description
_atom_type_scat_dispersion_real
_atom_type_scat_dispersion_imag
_atom_type_scat_source
C C 0.0033 0.0016 'International Tables Vol C Tables 4.2.6.8 and 6.1.1.4'
H H 0.0000 0.0000 'International Tables Vol C Tables 4.2.6.8 and 6.1.1.4'
O O 0.0106 0.0060 'International Tables Vol C Tables 4.2.6.8 and 6.1.1.4'

loop_
_geom_angle_atom_site_label_1
_geom_angle_atom_site_label_2
_geom_angle_atom_site_label_3
_geom_angle
C2 O3 C37 117.9(3)
C39 O6 C74 117.1(3)
C2 C1 C23 117.7(3)
C2 C1 C38 118.2(3)
C23 C1 C38 124.1(3)
O3 C2 C3 123.0(3)
O3 C2 C1 115.2(3)
C3 C2 C1 121.8(3)
C4 C3 C2 119.7(4)
C4 C3 H3 120.1
C2 C3 H3 120.1
C5 C4 C3 119.9(4)
C5 C4 H4 120.0
C3 C4 H4 120.0
C4 C5 C23 120.6(3)
C4 C5 C6 118.8(3)
C23 C5 C6 120.6(3)
O1 C6 C5 119.7(3)
O1 C6 C7 122.0(3)
C5 C6 C7 118.3(3)
C8 C7 C21 121.4(3)
C8 C7 C6 119.3(3)
C21 C7 C6 119.3(3)
C9 C8 C7 117.3(3)
C9 C8 C25 117.6(3)
C7 C8 C25 124.9(3)
C8 C9 C19 121.8(3)
C8 C9 C10 130.3(3)
C19 C9 C10 107.9(3)
C11 C10 C24 118.5(3)
C11 C10 C9 135.7(4)
C24 C10 C9 105.8(3)
C10 C11 C12 118.3(4)
C10 C11 H11 120.9
C12 C11 H11 120.9
C13 C12 C11 122.7(4)
C13 C12 H12 118.6
C11 C12 H12 118.6
C12 C13 C14 120.6(4)
C12 C13 H13 119.7
C14 C13 H13 119.7
C15 C14 C24 116.2(4)
C15 C14 C13 127.9(4)
C24 C14 C13 115.9(4)
C16 C15 C14 120.8(4)
C16 C15 H15 119.6
C14 C15 H15 119.6
C15 C16 C17 122.4(4)
C15 C16 H16 118.8
C17 C16 H16 118.8
C18 C17 C16 118.4(4)
C18 C17 H17 120.8
C16 C17 H17 120.8
C17 C18 C24 118.5(3)
C17 C18 C19 136.0(4)
C24 C18 C19 105.5(3)
C20 C19 C9 120.9(3)
C20 C19 C18 130.7(4)
C9 C19 C18 108.4(3)
C19 C20 C21 117.6(3)
C19 C20 C31 118.9(3)
C21 C20 C31 123.5(3)
C20 C21 C7 121.0(3)
C20 C21 C22 119.9(3)
C7 C21 C22 119.2(3)
O2 C22 C23 120.3(3)
O2 C22 C21 121.1(3)
C23 C22 C21 118.6(3)
C5 C23 C1 120.1(3)
C5 C23 C22 118.8(3)
C1 C23 C22 120.8(3)
C10 C24 C14 124.0(4)
C10 C24 C18 112.3(3)
C14 C24 C18 123.7(4)
C26 C25 C30 119.1(4)
C26 C25 C8 122.6(4)
C30 C25 C8 118.1(4)
C25 C26 C27 120.2(5)
C25 C26 H26 119.9
C27 C26 H26 119.9
C28 C27 C26 119.7(5)
C28 C27 H27 120.2
C26 C27 H27 120.2
C29 C28 C27 120.3(5)
C29 C28 H28 119.9
C27 C28 H28 119.9
C28 C29 C30 119.7(5)
C28 C29 H29 120.1
C30 C29 H29 120.1
C29 C30 C25 121.1(5)
C29 C30 H30 119.5
C25 C30 H30 119.5
C36 C31 C32 118.6(4)
C36 C31 C20 121.4(4)
C32 C31 C20 119.9(4)
C33 C32 C31 121.2(4)
C33 C32 H32 119.4
C31 C32 H32 119.4
C32 C33 C34 119.5(5)
C32 C33 H33 120.2
C34 C33 H33 120.2
C35 C34 C33 119.9(5)
C35 C34 H34 120.1
C33 C34 H34 120.1
C36 C35 C34 120.0(5)
C36 C35 H35 120.0
C34 C35 H35 120.0
C31 C36 C35 120.7(5)
C31 C36 H36 119.7
C35 C36 H36 119.7
O3 C37 H37A 109.5
O3 C37 H37B 109.5
H37A C37 H37B 109.5
O3 C37 H37C 109.5
H37A C37 H37C 109.5
H37B C37 H37C 109.5
C60 C38 C39 118.0(3)
C60 C38 C1 121.4(3)
C39 C38 C1 120.5(3)
O6 C39 C40 123.8(3)
O6 C39 C38 115.3(3)
C40 C39 C38 121.0(3)
C41 C40 C39 119.9(4)
C41 C40 H40 120.1
C39 C40 H40 120.1
C40 C41 C42 120.5(4)
C40 C41 H41 119.7
C42 C41 H41 119.7
C41 C42 C60 119.6(3)
C41 C42 C43 119.7(3)
C60 C42 C43 120.6(3)
O5 C43 C42 119.9(3)
O5 C43 C44 122.5(3)
C42 C43 C44 117.6(3)
C58 C44 C45 120.4(3)
C58 C44 C43 118.7(3)
C45 C44 C43 120.8(3)
C46 C45 C44 117.4(3)
C46 C45 C62 119.1(3)
C44 C45 C62 123.4(3)
C45 C46 C56 121.9(3)
C45 C46 C47 131.3(3)
C56 C46 C47 106.8(3)
C48 C47 C61 118.2(3)
C48 C47 C46 135.7(4)
C61 C47 C46 106.0(3)
C47 C48 C49 118.6(4)
C47 C48 H48 120.7
C49 C48 H48 120.7
C50 C49 C48 122.3(4)
C50 C49 H49 118.8
C48 C49 H49 118.8
C49 C50 C51 120.6(3)
C49 C50 H50 119.7
C51 C50 H50 119.7
C61 C51 C50 116.1(4)
C61 C51 C52 116.7(3)
C50 C51 C52 127.3(3)
C53 C52 C51 120.1(3)
C53 C52 H52 120.0
C51 C52 H52 120.0
C52 C53 C54 122.4(4)
C52 C53 H53 118.8
C54 C53 H53 118.8
C55 C54 C53 118.3(4)
C55 C54 H54 120.9
C53 C54 H54 120.9
C54 C55 C61 119.5(3)
C54 C55 C56 135.2(3)
C61 C55 C56 105.3(3)
C57 C56 C46 120.8(3)
C57 C56 C55 130.1(3)
C46 C56 C55 109.1(3)
C58 C57 C56 117.1(3)
C58 C57 C68 123.8(3)
C56 C57 C68 118.9(3)
C57 C58 C44 122.3(3)
C57 C58 C59 118.9(3)
C44 C58 C59 118.7(3)
O4 C59 C60 122.0(3)
O4 C59 C58 120.2(3)
C60 C59 C58 117.7(3)
C42 C60 C38 121.0(3)
C42 C60 C59 118.3(3)
C38 C60 C59 120.6(3)
C55 C61 C51 123.0(3)
C55 C61 C47 112.8(3)
C51 C61 C47 124.2(3)
C67 C62 C63 119.4(4)
C67 C62 C45 118.7(4)
C63 C62 C45 121.9(4)
C62 C67 C66 119.2(5)
C62 C67 H67 120.4
C66 C67 H67 120.4
C65 C66 C67 119.3(5)
C65 C66 H66 120.4
C67 C66 H66 120.4
C64 C65 C66 120.8(5)
C64 C65 H65 119.6
C66 C65 H65 119.6
C65 C64 C63 120.4(5)
C65 C64 H64 119.8
C63 C64 H64 119.8
C64 C63 C62 121.0(5)
C64 C63 H63 119.5
C62 C63 H63 119.5
C73 C68 C69 118.8(3)
C73 C68 C57 119.5(3)
C69 C68 C57 121.7(3)
C68 C73 C72 121.2(4)
C68 C73 H73 119.4
C72 C73 H73 119.4
C71 C72 C73 119.1(4)
C71 C72 H72 120.4
C73 C72 H72 120.4
C72 C71 C70 120.7(4)
C72 C71 H71 119.6
C70 C71 H71 119.7
C71 C70 C69 119.8(4)
C71 C70 H70 120.1
C69 C70 H70 120.1
C68 C69 C70 120.5(4)
C68 C69 H69 119.8
C70 C69 H69 119.8
O6 C74 H74A 109.5
O6 C74 H74B 109.5
H74A C74 H74B 109.5
O6 C74 H74C 109.5
H74A C74 H74C 109.5
H74B C74 H74C 109.5
C76 C75 C80 120.0
C76 C75 H75 120.0
C80 C75 H75 120.0
C75 C76 C77 120.0
C75 C76 H76 120.0
C77 C76 H76 120.0
C78 C77 C76 120.0
C78 C77 H77 120.0
C76 C77 H77 120.0
C77 C78 C79 120.0
C77 C78 H78 120.0
C79 C78 H78 120.0
C80 C79 C78 120.0
C80 C79 H79 120.0
C78 C79 H79 120.0
C79 C80 C75 120.0
C79 C80 H80 120.0
C75 C80 H80 120.0
C76A C75A C80A 120.0
C76A C75A H75A 120.0
C80A C75A H75A 120.0
C75A C76A C77A 120.0
C75A C76A H76A 120.0
C77A C76A H76A 120.0
C78A C77A C76A 120.0
C78A C77A H77A 120.0
C76A C77A H77A 120.0
C79A C78A C77A 120.0
C79A C78A H78A 120.0
C77A C78A H78A 120.0
C78A C79A C80A 120.0
C78A C79A H79A 120.0
C80A C79A H79A 120.0
C79A C80A C75A 120.0
C79A C80A H80A 120.0
C75A C80A H80A 120.0
C86 C81 C82 120.9(6)
C86 C81 H81 119.6
C82 C81 H81 119.6
C83 C82 C81 118.4(6)
C83 C82 H82 120.8
C81 C82 H82 120.8
C84 C83 C82 122.3(7)
C84 C83 H83 118.8
C82 C83 H83 118.8
C83 C84 C85 118.6(7)
C83 C84 H84 120.7
C85 C84 H84 120.7
C84 C85 C86 121.9(7)
C84 C85 H85 119.1
C86 C85 H85 119.1
C81 C86 C85 117.6(8)
C81 C86 H86 121.2
C85 C86 H86 121.2
C88 C87 C92 120.0
C88 C87 H87 120.0
C92 C87 H87 120.0
C87 C88 C89 120.0
C87 C88 H88 120.0
C89 C88 H88 120.0
C88 C89 C90 120.0
C88 C89 H89 120.0
C90 C89 H89 120.0
C89 C90 C91 120.0
C89 C90 H90 120.0
C91 C90 H90 120.0
C92 C91 C90 120.0
C92 C91 H91 120.0
C90 C91 H91 120.0
C91 C92 C87 120.0
C91 C92 H92 120.0
C87 C92 H92 120.0
C88A C87A C92A 120.0
C88A C87A H87A 120.0
C92A C87A H87A 120.0
C87A C88A C89A 120.0
C87A C88A H88A 120.0
C89A C88A H88A 120.0
C90A C89A C88A 120.0
C90A C89A H89A 120.0
C88A C89A H89A 120.0
C89A C90A C91A 120.0
C89A C90A H90A 120.0
C91A C90A H90A 120.0
C92A C91A C90A 120.0
C92A C91A H91A 120.0
C90A C91A H91A 120.0
C91A C92A C87A 120.0
C91A C92A H92A 120.0
C87A C92A H92A 120.0
C98 C93 C94 119.8(5)
C98 C93 H93 120.1
C94 C93 H93 120.1
C93 C94 C95 121.2(5)
C93 C94 H94 119.4
C95 C94 H94 119.4
C94 C95 C96 119.3(5)
C94 C95 H95 120.3
C96 C95 H95 120.3
C97 C96 C95 119.7(5)
C97 C96 H96 120.2
C95 C96 H96 120.2
C96 C97 C98 119.8(5)
C96 C97 H97 120.1
C98 C97 H97 120.1
C93 C98 C97 120.1(5)
C93 C98 H98 119.9
C97 C98 H98 119.9

loop_
_geom_bond_atom_site_label_1
_geom_bond_atom_site_label_2
_geom_bond_distance
O1 C6 1.223(4)
O2 C22 1.219(4)
O3 C2 1.368(4)
O3 C37 1.431(4)
O4 C59 1.221(4)
O5 C43 1.223(4)
O6 C39 1.358(4)
O6 C74 1.435(5)
C1 C2 1.402(5)
C1 C23 1.403(4)
C1 C38 1.490(5)
C2 C3 1.385(5)
C3 C4 1.383(5)
C3 H3 0.9500
C4 C5 1.380(5)
C4 H4 0.9500
C5 C23 1.402(5)
C5 C6 1.486(5)
C6 C7 1.499(5)
C7 C8 1.412(5)
C7 C21 1.412(5)
C8 C9 1.391(5)
C8 C25 1.489(5)
C9 C19 1.420(5)
C9 C10 1.481(5)
C10 C11 1.376(5)
C10 C24 1.405(5)
C11 C12 1.421(5)
C11 H11 0.9500
C12 C13 1.359(6)
C12 H12 0.9500
C13 C14 1.410(6)
C13 H13 0.9500
C14 C15 1.404(6)
C14 C24 1.405(5)
C15 C16 1.377(6)
C15 H15 0.9500
C16 C17 1.420(5)
C16 H16 0.9500
C17 C18 1.379(5)
C17 H17 0.9500
C18 C24 1.416(5)
C18 C19 1.474(5)
C19 C20 1.401(5)
C20 C21 1.410(5)
C20 C31 1.492(5)
C21 C22 1.500(5)
C22 C23 1.482(5)
C25 C26 1.365(6)
C25 C30 1.388(6)
C26 C27 1.398(6)
C26 H26 0.9500
C27 C28 1.380(7)
C27 H27 0.9500
C28 C29 1.365(7)
C28 H28 0.9500
C29 C30 1.375(6)
C29 H29 0.9500
C30 H30 0.9500
C31 C36 1.377(6)
C31 C32 1.388(5)
C32 C33 1.371(6)
C32 H32 0.9500
C33 C34 1.383(7)
C33 H33 0.9500
C34 C35 1.380(7)
C34 H34 0.9500
C35 C36 1.377(6)
C35 H35 0.9500
C36 H36 0.9500
C37 H37A 0.9800
C37 H37B 0.9800
C37 H37C 0.9800
C38 C60 1.397(5)
C38 C39 1.404(5)
C39 C40 1.388(5)
C40 C41 1.378(5)
C40 H40 0.9500
C41 C42 1.385(5)
C41 H41 0.9500
C42 C60 1.393(5)
C42 C43 1.487(5)
C43 C44 1.495(5)
C44 C58 1.409(5)
C44 C45 1.418(5)
C45 C46 1.387(5)
C45 C62 1.490(5)
C46 C56 1.423(5)
C46 C47 1.491(5)
C47 C48 1.377(5)
C47 C61 1.407(5)
C48 C49 1.424(5)
C48 H48 0.9500
C49 C50 1.369(6)
C49 H49 0.9500
C50 C51 1.410(5)
C50 H50 0.9500
C51 C61 1.403(5)
C51 C52 1.414(5)
C52 C53 1.373(5)
C52 H52 0.9500
C53 C54 1.417(5)
C53 H53 0.9500
C54 C55 1.371(5)
C54 H54 0.9500
C55 C61 1.402(5)
C55 C56 1.480(5)
C56 C57 1.402(4)
C57 C58 1.399(4)
C57 C68 1.497(5)
C58 C59 1.499(4)
C59 C60 1.480(5)
C62 C67 1.371(6)
C62 C63 1.389(6)
C67 C66 1.423(6)
C67 H67 0.9500
C66 C65 1.380(8)
C66 H66 0.9500
C65 C64 1.346(8)
C65 H65 0.9500
C64 C63 1.370(6)
C64 H64 0.9500
C63 H63 0.9500
C68 C73 1.378(5)
C68 C69 1.379(5)
C73 C72 1.392(5)
C73 H73 0.9500
C72 C71 1.363(6)
C72 H72 0.9500
C71 C70 1.379(6)
C71 H71 0.9500
C70 C69 1.385(5)
C70 H70 0.9500
C69 H69 0.9500
C74 H74A 0.9800
C74 H74B 0.9800
C74 H74C 0.9800
C75 C76 1.3900
C75 C80 1.3900
C75 H75 0.9500
C76 C77 1.3900
C76 H76 0.9500
C77 C78 1.3900
C77 H77 0.9500
C78 C79 1.3900
C78 H78 0.9500
C79 C80 1.3900
C79 H79 0.9500
C80 H80 0.9500
C75A C76A 1.3900
C75A C80A 1.3900
C75A H75A 0.9500
C76A C77A 1.3900
C76A H76A 0.9500
C77A C78A 1.3900
C77A H77A 0.9500
C78A C79A 1.3900
C78A H78A 0.9500
C79A C80A 1.3900
C79A H79A 0.9500
C80A H80A 0.9500
C81 C86 1.368(8)
C81 C82 1.390(8)
C81 H81 0.9500
C82 C83 1.353(8)
C82 H82 0.9500
C83 C84 1.352(10)
C83 H83 0.9500
C84 C85 1.354(11)
C84 H84 0.9500
C85 C86 1.390(10)
C85 H85 0.9500
C86 H86 0.9500
C87 C88 1.3900
C87 C92 1.3900
C87 H87 0.9500
C88 C89 1.3900
C88 H88 0.9500
C89 C90 1.3900
C89 H89 0.9500
C90 C91 1.3900
C90 H90 0.9500
C91 C92 1.3900
C91 H91 0.9500
C92 H92 0.9500
C87A C88A 1.3900
C87A C92A 1.3900
C87A H87A 0.9500
C88A C89A 1.3900
C88A H88A 0.9500
C89A C90A 1.3900
C89A H89A 0.9500
C90A C91A 1.3900
C90A H90A 0.9500
C91A C92A 1.3900
C91A H91A 0.9500
C92A H92A 0.9500
C93 C98 1.350(7)
C93 C94 1.355(6)
C93 H93 0.9500
C94 C95 1.360(6)
C94 H94 0.9500
C95 C96 1.370(7)
C95 H95 0.9500
C96 C97 1.368(8)
C96 H96 0.9500
C97 C98 1.376(8)
C97 H97 0.9500
C98 H98 0.9500

loop_
_geom_torsion_atom_site_label_1
_geom_torsion_atom_site_label_2
_geom_torsion_atom_site_label_3
_geom_torsion_atom_site_label_4
_geom_torsion
C23 C1 C38 C60 -114.6(4)
C1 C2 O3 C37 168.0(3)
C38 C39 O6 C24 -73.3(3)
C7 C8 C25 C26 -88.0(5)
C21 C20 C31 C32 103.7(4)
C44 C45 C62 C63 -77.7(5)
C58 C57 C68 C69 98.2(4)
